data_4337544
loop_
_publ_author_name
'Wilson, Richard E.'
'Schnaars, David D.'
'Andrews, Michael B.'
'Cahill, C. L.'

_publ_section_title
;
 Supramolecular interactions in PuO2Cl4(2-) and PuCl6(2-) complexes with
 protonated pyridines: synthesis, crystal structures, and Raman
 spectroscopy.
;
_journal_issue 1
_journal_name_full 'Inorganic chemistry'
_journal_page_first 383
_journal_page_last 392
_journal_paper_doi 10.1021/ic4023294
_journal_volume 53
_journal_year 2014
_chemical_formula_sum 'C20 H20 Cl10 N4 O2 Pu2'
_chemical_formula_weight 1186.90
_chemical_name_systematic
; 
 ? 
;
_space_group_IT_number 14
_symmetry_cell_setting monoclinic
_symmetry_space_group_name_Hall '-P 2ybc'
_symmetry_space_group_name_H-M 'P 1 21/c 1'
_atom_sites_solution_hydrogens geom
_atom_sites_solution_primary direct
_atom_sites_solution_secondary difmap
_audit_creation_method SHELXL-97
_cell_angle_alpha 90.00
_cell_angle_beta 113.294(6)
_cell_angle_gamma 90.00
_cell_formula_units_Z 2
_cell_length_a 7.4284(11)
_cell_length_b 16.051(2)
_cell_length_c 14.1729(17)
_cell_measurement_reflns_used 26365
_cell_measurement_temperature 100(2)
_cell_measurement_theta_max 33.76
_cell_measurement_theta_min 4.08
_cell_volume 1552.1(4)
_computing_structure_refinement 'SHELXL-97 (Sheldrick, 2008)'
_computing_structure_solution 'SHELXS-97 (Sheldrick, 2008)'
_diffrn_ambient_temperature 100(2)
_diffrn_measured_fraction_theta_full 0.995
_diffrn_measured_fraction_theta_max 0.953
_diffrn_measurement_device_type 'BRUKER APEX II'
_diffrn_measurement_method ' 0.5 w/ scans'
_diffrn_radiation_monochromator graphite
_diffrn_radiation_source 'fine-focus sealed tube'
_diffrn_radiation_type MoK\a
_diffrn_radiation_wavelength 0.71073
_diffrn_reflns_av_R_equivalents 0.0421
_diffrn_reflns_av_sigmaI/netI 0.0345
_diffrn_reflns_limit_h_max 11
_diffrn_reflns_limit_h_min -11
_diffrn_reflns_limit_k_max 24
_diffrn_reflns_limit_k_min -24
_diffrn_reflns_limit_l_max 21
_diffrn_reflns_limit_l_min -21
_diffrn_reflns_number 26365
_diffrn_reflns_theta_full 25.00
_diffrn_reflns_theta_max 33.76
_diffrn_reflns_theta_min 4.08
_exptl_absorpt_coefficient_mu 5.098
_exptl_absorpt_correction_T_max 0.7846
_exptl_absorpt_correction_T_min 0.6296
_exptl_absorpt_correction_type multi-scan
_exptl_absorpt_process_details SADABS
_exptl_crystal_colour orange
_exptl_crystal_density_diffrn 2.540
_exptl_crystal_density_meas ?
_exptl_crystal_density_method 'not measured'
_exptl_crystal_description prism
_exptl_crystal_F_000 1084
_exptl_crystal_size_max 0.10
_exptl_crystal_size_mid 0.10
_exptl_crystal_size_min 0.05
_refine_diff_density_max 1.856
_refine_diff_density_min -0.984
_refine_diff_density_rms 0.184
_refine_ls_extinction_method none
_refine_ls_goodness_of_fit_ref 1.033
_refine_ls_hydrogen_treatment constr
_refine_ls_matrix_type full
_refine_ls_number_parameters 175
_refine_ls_number_reflns 5924
_refine_ls_number_restraints 0
_refine_ls_restrained_S_all 1.033
_refine_ls_R_factor_all 0.0640
_refine_ls_R_factor_gt 0.0303
_refine_ls_shift/su_max 0.001
_refine_ls_shift/su_mean 0.000
_refine_ls_structure_factor_coef Fsqd
_refine_ls_weighting_details 'calc w=1/[\s^2^(Fo^2^)+(0.0242P)^2^+1.9691P] where P=(Fo^2^+2Fc^2^)/3'
_refine_ls_weighting_scheme calc
_refine_ls_wR_factor_gt 0.0587
_refine_ls_wR_factor_ref 0.0696
_reflns_number_gt 3529
_reflns_number_total 5924
_reflns_threshold_expression >2sigma(I)
_cod_data_source_file ic4023294_si_001.cif
_cod_data_source_block five
_cod_depositor_comments
;
The following automatic conversions were performed:

'_exptl_crystal_density_meas' value 'not measured' was changed to '?'
- the value is perceived as not measured.

Automatic conversion script
Id: cif_fix_values 3008 2015-01-20 13:52:24Z robertas 
;
_cod_original_sg_symbol_H-M 'P 21/c'
_cod_database_code 4337544

loop_
_symmetry_equiv_pos_as_xyz
'x, y, z'
'-x, y+1/2, -z+1/2'
'-x, -y, -z'
'x, -y-1/2, z-1/2'

loop_
_atom_site_label
_atom_site_type_symbol
_atom_site_fract_x
_atom_site_fract_y
_atom_site_fract_z
_atom_site_U_iso_or_equiv
_atom_site_adp_type
_atom_site_occupancy
_atom_site_symmetry_multiplicity
_atom_site_calc_flag
_atom_site_refinement_flags
N1 N -0.7771(5) 0.2794(3) -0.7388(3) 0.0243(8) Uani 1 1 d .
H1 H -0.8423 0.2860 -0.8038 0.029 Uiso 1 1 d R
N2 N -0.4459(5) 0.3076(2) -0.3568(2) 0.0189(7) Uani 1 1 d .
H2 H -0.5016 0.3541 -0.3820 0.023 Uiso 1 1 d R
C1 C -0.4628(6) 0.2437(2) -0.4218(3) 0.0162(7) Uani 1 1 d .
C4 C -0.2774(6) 0.1603(3) -0.2760(3) 0.0213(8) Uani 1 1 d .
H4 H -0.2214 0.1081 -0.2478 0.026 Uiso 1 1 calc R
C5 C -0.3764(6) 0.1690(3) -0.3821(3) 0.0194(8) Uani 1 1 d .
H5 H -0.3839 0.1235 -0.4265 0.023 Uiso 1 1 calc R
C6 C -0.5731(6) 0.2582(2) -0.5336(3) 0.0184(8) Uani 1 1 d .
C7 C -0.5879(6) 0.3373(3) -0.5780(3) 0.0202(8) Uani 1 1 d .
H7 H -0.5261 0.3841 -0.5368 0.024 Uiso 1 1 calc R
C8 C -0.6938(6) 0.3465(3) -0.6827(3) 0.0237(9) Uani 1 1 d .
H8 H -0.7070 0.3997 -0.7141 0.028 Uiso 1 1 calc R
C9 C -0.3475(6) 0.3022(3) -0.2549(3) 0.0202(8) Uani 1 1 d .
H9 H -0.3372 0.3493 -0.2125 0.024 Uiso 1 1 calc R
C10 C -0.6612(6) 0.1906(3) -0.5964(3) 0.0213(8) Uani 1 1 d .
H10 H -0.6501 0.1364 -0.5678 0.026 Uiso 1 1 calc R
C11 C -0.2603(6) 0.2271(3) -0.2117(3) 0.0246(9) Uani 1 1 d .
H11 H -0.1907 0.2219 -0.1395 0.030 Uiso 1 1 calc R
C12 C -0.7643(6) 0.2026(3) -0.6998(3) 0.0258(9) Uani 1 1 d .
H12 H -0.8257 0.1569 -0.7432 0.031 Uiso 1 1 calc R
Pu2 Pu 0.0000 0.0000 0.0000 0.01406(5) Uani 1 2 d S
Cl1 Cl -0.37588(15) -0.01741(6) -0.12765(8) 0.0228(2) Uani 1 1 d .
Cl6 Cl -0.09462(15) 0.13985(6) 0.06753(8) 0.0237(2) Uani 1 1 d .
O1 O 0.0454(4) 0.05790(18) -0.0921(2) 0.0210(6) Uani 1 1 d .
Pu1 Pu 0.0000 0.0000 -0.5000 0.01428(5) Uani 1 2 d S
Cl2 Cl -0.37372(15) 0.01772(7) -0.58878(8) 0.0245(2) Uani 1 1 d .
Cl3 Cl -0.02009(16) -0.01575(6) -0.32389(8) 0.0235(2) Uani 1 1 d .
Cl8 Cl 0.04101(16) 0.16100(6) -0.47197(8) 0.0232(2) Uani 1 1 d .

loop_
_atom_site_aniso_label
_atom_site_aniso_U_11
_atom_site_aniso_U_22
_atom_site_aniso_U_33
_atom_site_aniso_U_23
_atom_site_aniso_U_13
_atom_site_aniso_U_12
N1 0.0208(18) 0.036(2) 0.0135(16) 0.0038(15) 0.0043(14) 0.0038(16)
N2 0.0248(17) 0.0165(16) 0.0146(15) 0.0018(13) 0.0068(14) 0.0005(13)
C1 0.0160(16) 0.0146(18) 0.0162(17) -0.0017(15) 0.0046(14) -0.0021(14)
C4 0.024(2) 0.023(2) 0.0138(18) 0.0023(16) 0.0050(16) 0.0015(16)
C5 0.0221(19) 0.0184(19) 0.0168(19) 0.0000(15) 0.0065(16) 0.0025(15)
C6 0.0155(17) 0.022(2) 0.0158(18) -0.0010(15) 0.0041(15) 0.0008(15)
C7 0.023(2) 0.0196(19) 0.019(2) 0.0012(16) 0.0099(16) 0.0035(16)
C8 0.021(2) 0.029(2) 0.021(2) 0.0069(18) 0.0084(16) 0.0057(17)
C9 0.0214(19) 0.025(2) 0.0150(18) -0.0029(16) 0.0075(16) -0.0041(16)
C10 0.0208(19) 0.024(2) 0.0179(19) -0.0003(16) 0.0066(16) -0.0023(16)
C11 0.023(2) 0.036(2) 0.0122(18) -0.0002(16) 0.0039(16) 0.0012(18)
C12 0.024(2) 0.032(2) 0.020(2) -0.0018(18) 0.0077(17) -0.0026(18)
Pu2 0.01708(9) 0.01299(9) 0.01014(9) 0.00048(7) 0.00328(7) -0.00164(7)
Cl1 0.0216(5) 0.0187(5) 0.0205(5) 0.0006(4) 0.0004(4) -0.0027(4)
Cl6 0.0265(5) 0.0195(5) 0.0202(5) -0.0035(4) 0.0041(4) 0.0013(4)
O1 0.0233(14) 0.0220(15) 0.0163(14) 0.0004(11) 0.0063(11) -0.0033(12)
Pu1 0.01821(10) 0.01340(9) 0.01033(9) -0.00099(7) 0.00469(7) -0.00015(7)
Cl2 0.0214(5) 0.0271(5) 0.0224(5) 0.0012(4) 0.0058(4) 0.0002(4)
Cl3 0.0340(5) 0.0221(5) 0.0161(4) -0.0020(4) 0.0118(4) -0.0036(4)
Cl8 0.0346(5) 0.0161(4) 0.0178(4) -0.0022(4) 0.0092(4) -0.0003(4)

loop_
_atom_type_symbol
_atom_type_description
_atom_type_scat_dispersion_real
_atom_type_scat_dispersion_imag
_atom_type_scat_source
C C 0.0033 0.0016 'International Tables Vol C Tables 4.2.6.8 and 6.1.1.4'
H H 0.0000 0.0000 'International Tables Vol C Tables 4.2.6.8 and 6.1.1.4'
Cl Cl 0.1484 0.1585 'International Tables Vol C Tables 4.2.6.8 and 6.1.1.4'
N N 0.0061 0.0033 'International Tables Vol C Tables 4.2.6.8 and 6.1.1.4'
O O 0.0106 0.0060 'International Tables Vol C Tables 4.2.6.8 and 6.1.1.4'
Pu Pu -9.4100 4.3056 'International Tables Vol C Tables 4.2.6.8 and 6.1.1.4'

loop_
_geom_angle_atom_site_label_1
_geom_angle_atom_site_label_2
_geom_angle_atom_site_label_3
_geom_angle
_geom_angle_site_symmetry_1
_geom_angle_site_symmetry_3
C8 N1 C12 123.7(4) . .
C8 N1 H1 118.0 . .
C12 N1 H1 118.2 . .
C9 N2 C1 123.4(4) . .
C9 N2 H2 118.2 . .
C1 N2 H2 118.4 . .
N2 C1 C5 118.8(4) . .
N2 C1 C6 118.2(3) . .
C5 C1 C6 123.0(3) . .
C11 C4 C5 120.4(4) . .
C11 C4 H4 119.8 . .
C5 C4 H4 119.8 . .
C1 C5 C4 119.4(4) . .
C1 C5 H5 120.3 . .
C4 C5 H5 120.3 . .
C10 C6 C7 119.0(4) . .
C10 C6 C1 118.8(4) . .
C7 C6 C1 122.2(4) . .
C8 C7 C6 119.2(4) . .
C8 C7 H7 120.4 . .
C6 C7 H7 120.4 . .
N1 C8 C7 119.0(4) . .
N1 C8 H8 120.5 . .
C7 C8 H8 120.5 . .
N2 C9 C11 119.5(4) . .
N2 C9 H9 120.2 . .
C11 C9 H9 120.2 . .
C12 C10 C6 119.8(4) . .
C12 C10 H10 120.1 . .
C6 C10 H10 120.1 . .
C4 C11 C9 118.5(4) . .
C4 C11 H11 120.8 . .
C9 C11 H11 120.8 . .
N1 C12 C10 119.2(4) . .
N1 C12 H12 120.4 . .
C10 C12 H12 120.4 . .
O1 Pu2 O1 180.0 . 3
O1 Pu2 Cl6 91.35(10) . 3
O1 Pu2 Cl6 88.65(10) 3 3
O1 Pu2 Cl6 88.64(10) . .
O1 Pu2 Cl6 91.35(10) 3 .
Cl6 Pu2 Cl6 180.0 3 .
O1 Pu2 Cl1 89.51(9) . 3
O1 Pu2 Cl1 90.49(9) 3 3
Cl6 Pu2 Cl1 88.72(3) 3 3
Cl6 Pu2 Cl1 91.28(3) . 3
O1 Pu2 Cl1 90.49(9) . .
O1 Pu2 Cl1 89.51(9) 3 .
Cl6 Pu2 Cl1 91.28(3) 3 .
Cl6 Pu2 Cl1 88.72(3) . .
Cl1 Pu2 Cl1 180.0 3 .
Cl2 Pu1 Cl2 180.0 3_554 .
Cl2 Pu1 Cl3 88.85(4) 3_554 .
Cl2 Pu1 Cl3 91.15(4) . .
Cl2 Pu1 Cl3 91.15(4) 3_554 3_554
Cl2 Pu1 Cl3 88.85(4) . 3_554
Cl3 Pu1 Cl3 180.00(5) . 3_554
Cl2 Pu1 Cl8 90.20(3) 3_554 3_554
Cl2 Pu1 Cl8 89.80(3) . 3_554
Cl3 Pu1 Cl8 90.13(3) . 3_554
Cl3 Pu1 Cl8 89.87(3) 3_554 3_554
Cl2 Pu1 Cl8 89.80(3) 3_554 .
Cl2 Pu1 Cl8 90.20(3) . .
Cl3 Pu1 Cl8 89.87(3) . .
Cl3 Pu1 Cl8 90.13(3) 3_554 .
Cl8 Pu1 Cl8 180.0 3_554 .

loop_
_geom_bond_atom_site_label_1
_geom_bond_atom_site_label_2
_geom_bond_distance
_geom_bond_site_symmetry_2
N1 C8 1.337(6) .
N1 C12 1.340(6) .
N1 H1 0.8601 .
N2 C9 1.338(5) .
N2 C1 1.351(5) .
N2 H2 0.8601 .
C1 C5 1.372(5) .
C1 C6 1.486(5) .
C4 C11 1.380(6) .
C4 C5 1.396(5) .
C4 H4 0.9500 .
C5 H5 0.9500 .
C6 C10 1.392(6) .
C6 C7 1.402(6) .
C7 C8 1.385(6) .
C7 H7 0.9500 .
C8 H8 0.9500 .
C9 C11 1.390(6) .
C9 H9 0.9500 .
C10 C12 1.372(6) .
C10 H10 0.9500 .
C11 H11 0.9500 .
C12 H12 0.9500 .
Pu2 O1 1.741(3) .
Pu2 O1 1.741(3) 3
Pu2 Cl6 2.6421(10) 3
Pu2 Cl6 2.6421(10) .
Pu2 Cl1 2.6743(10) 3
Pu2 Cl1 2.6743(11) .
Pu1 Cl2 2.5706(11) 3_554
Pu1 Cl2 2.5707(11) .
Pu1 Cl3 2.5712(10) .
Pu1 Cl3 2.5712(10) 3_554
Pu1 Cl8 2.6141(10) 3_554
Pu1 Cl8 2.6141(10) .

loop_
_geom_torsion_atom_site_label_1
_geom_torsion_atom_site_label_2
_geom_torsion_atom_site_label_3
_geom_torsion_atom_site_label_4
_geom_torsion
C9 N2 C1 C5 0.5(6)
C9 N2 C1 C6 -178.9(4)
N2 C1 C5 C4 1.4(6)
C6 C1 C5 C4 -179.3(4)
C11 C4 C5 C1 -2.3(6)
N2 C1 C6 C10 -153.9(4)
C5 C1 C6 C10 26.7(6)
N2 C1 C6 C7 27.3(6)
C5 C1 C6 C7 -152.0(4)
C10 C6 C7 C8 1.6(6)
C1 C6 C7 C8 -179.7(4)
C12 N1 C8 C7 -0.2(6)
C6 C7 C8 N1 -0.8(6)
C1 N2 C9 C11 -1.4(6)
C7 C6 C10 C12 -1.4(6)
C1 C6 C10 C12 179.8(4)
C5 C4 C11 C9 1.4(7)
N2 C9 C11 C4 0.5(6)
C8 N1 C12 C10 0.3(7)
C6 C10 C12 N1 0.5(6)
